data_4308678
loop_
_publ_author_name
'Timothy J. Boyle'
'Scott D. Bunge'
'Todd M. Alam'
'Gregory P. Holland'
'Thomas J. Headley'
'Gabriel Avilucea'

_publ_contact_author_name 'Timothy J. Boyle'
_publ_section_title
;
Cadmium Amido Alkoxide and Alkoxide Precursors for the Synthesis of
Nanocrystalline CdE (E = S, Se, Te)
;
_journal_name_full 'Inorganic Chemistry'
_journal_page_first 1309
_journal_page_last 1318
_journal_paper_doi 10.1021/ic0485155
_journal_volume 44
_journal_year 2005
_chemical_formula_sum 'C56 H84 Cd2 O6'
_chemical_formula_weight 1078.03
_chemical_name_common '(6) (Cd(DIP)2(THF))2'
_chemical_name_systematic
;
?
;
_space_group_IT_number 19
_symmetry_cell_setting orthorhombic
_symmetry_space_group_name_Hall 'P 2ac 2ab'
_symmetry_space_group_name_H-M 'P 21 21 21'
_atom_sites_solution_hydrogens geom
_atom_sites_solution_primary direct
_atom_sites_solution_secondary difmap
_audit_creation_method SHELXL-97
_cell_angle_alpha 90.00
_cell_angle_beta 90.00
_cell_angle_gamma 90.00
_cell_formula_units_Z 4
_cell_length_a 16.026(5)
_cell_length_b 16.579(5)
_cell_length_c 20.494(6)
_cell_measurement_temperature 168(2)
_cell_volume 5445(3)
_computing_cell_refinement 'Bruker SMART'
_computing_data_collection 'Bruker SMART'
_computing_data_reduction 'Bruker SHELXTL'
_computing_molecular_graphics 'Bruker SHELXTL'
_computing_publication_material 'Bruker SHELXTL'
_computing_structure_refinement 'SHELXL-97 (Sheldrick, 1997)'
_computing_structure_solution 'SHELXS-97 (Sheldrick, 1990)'
_diffrn_ambient_temperature 168(2)
_diffrn_measured_fraction_theta_full 0.993
_diffrn_measured_fraction_theta_max 0.993
_diffrn_measurement_device_type 'CCD area detector'
_diffrn_measurement_method 'phi and omega scans'
_diffrn_radiation_monochromator graphite
_diffrn_radiation_source 'fine-focus sealed tube'
_diffrn_radiation_type MoK\a
_diffrn_radiation_wavelength 0.71073
_diffrn_reflns_av_R_equivalents 0.1008
_diffrn_reflns_av_sigmaI/netI 0.0956
_diffrn_reflns_limit_h_max 19
_diffrn_reflns_limit_h_min -19
_diffrn_reflns_limit_k_max 20
_diffrn_reflns_limit_k_min -20
_diffrn_reflns_limit_l_max 24
_diffrn_reflns_limit_l_min -24
_diffrn_reflns_number 40227
_diffrn_reflns_theta_full 25.73
_diffrn_reflns_theta_max 25.73
_diffrn_reflns_theta_min 1.58
_exptl_absorpt_coefficient_mu 0.827
_exptl_absorpt_correction_type none
_exptl_crystal_colour colorless
_exptl_crystal_density_diffrn 1.315
_exptl_crystal_density_method 'not measured'
_exptl_crystal_description rod
_exptl_crystal_F_000 2256
_exptl_crystal_size_max 0.15
_exptl_crystal_size_mid 0.04
_exptl_crystal_size_min 0.04
_refine_diff_density_max 1.844
_refine_diff_density_min -0.882
_refine_diff_density_rms 0.101
_refine_ls_abs_structure_details 'Flack H D (1983), Acta Cryst. A39, 876-881'
_refine_ls_abs_structure_Flack 0(10)
_refine_ls_extinction_method none
_refine_ls_goodness_of_fit_ref 0.991
_refine_ls_hydrogen_treatment mixed
_refine_ls_matrix_type full
_refine_ls_number_parameters 593
_refine_ls_number_reflns 10314
_refine_ls_number_restraints 0
_refine_ls_restrained_S_all 0.991
_refine_ls_R_factor_all 0.0871
_refine_ls_R_factor_gt 0.0501
_refine_ls_shift/su_max 0.003
_refine_ls_shift/su_mean 0.000
_refine_ls_structure_factor_coef Fsqd
_refine_ls_weighting_details 'calc w=1/[\s^2^(Fo^2^)+(0.0426P)^2^+0.0000P] where P=(Fo^2^+2Fc^2^)/3'
_refine_ls_weighting_scheme calc
_refine_ls_wR_factor_gt 0.0949
_refine_ls_wR_factor_ref 0.1088
_reflns_number_gt 7376
_reflns_number_total 10314
_reflns_threshold_expression >2sigma(I)
_cod_data_source_file ic0485155si20041027_111313_8.cif
_cod_data_source_block sdb029s
_cod_depositor_comments
;
The following automatic conversions were performed:
'_symmetry_cell_setting' value 'Orthorhombic' changed to 'orthorhombic'
according to '/home/saulius/struct/CIF-dictionaries/cif_core.dic'
dictionary named 'cif_core.dic' version 2.4.1 from 2010-06-29.

Automatic conversion script
Id: cif_fix_enum 1527 2010-12-29 10:47:43Z saulius 
;
_cod_database_code 4308678

loop_
_symmetry_equiv_pos_as_xyz
'x, y, z'
'-x+1/2, -y, z+1/2'
'-x, y+1/2, -z+1/2'
'x+1/2, -y+1/2, -z'

loop_
_atom_site_label
_atom_site_type_symbol
_atom_site_fract_x
_atom_site_fract_y
_atom_site_fract_z
_atom_site_U_iso_or_equiv
_atom_site_adp_type
_atom_site_occupancy
_atom_site_symmetry_multiplicity
_atom_site_calc_flag
_atom_site_refinement_flags
_atom_site_disorder_assembly
_atom_site_disorder_group
Cd1 Cd 0.45249(3) 0.40725(3) 0.01312(2) 0.02992(13) Uani 1 1 d . . .
Cd2 Cd 0.50960(3) 0.60027(2) -0.00452(2) 0.02609(12) Uani 1 1 d . . .
O1 O 0.4868(3) 0.5120(2) 0.07170(19) 0.0275(11) Uani 1 1 d . . .
O2 O 0.4752(3) 0.4960(2) -0.06389(19) 0.0287(12) Uani 1 1 d . . .
O3 O 0.3564(3) 0.3262(2) 0.0224(2) 0.0344(11) Uani 1 1 d . . .
O4 O 0.4495(3) 0.7087(2) -0.0167(2) 0.0328(10) Uani 1 1 d . . .
O5 O 0.5732(3) 0.3329(3) 0.0208(2) 0.0481(13) Uani 1 1 d . . .
O6 O 0.6487(3) 0.6173(2) -0.0135(2) 0.0378(11) Uani 1 1 d . . .
C1 C 0.4781(4) 0.5294(4) 0.1365(3) 0.0287(16) Uani 1 1 d . . .
C2 C 0.5439(5) 0.5150(4) 0.1802(3) 0.0334(17) Uani 1 1 d . . .
C3 C 0.5332(5) 0.5315(4) 0.2454(3) 0.0427(19) Uani 1 1 d . . .
H3 H 0.5770 0.5196 0.2751 0.051 Uiso 1 1 calc R . .
C4 C 0.4605(6) 0.5649(4) 0.2687(3) 0.051(2) Uani 1 1 d . . .
H4 H 0.4553 0.5771 0.3138 0.061 Uiso 1 1 calc R . .
C5 C 0.3952(5) 0.5809(5) 0.2267(3) 0.047(2) Uani 1 1 d . . .
H5 H 0.3451 0.6039 0.2432 0.056 Uiso 1 1 calc R . .
C6 C 0.4019(5) 0.5635(4) 0.1601(3) 0.0379(18) Uani 1 1 d . . .
C7 C 0.6259(5) 0.4800(5) 0.1554(4) 0.042(2) Uani 1 1 d . . .
H7 H 0.6198 0.4678 0.1078 0.050 Uiso 1 1 calc R . .
C8 C 0.6496(5) 0.4019(5) 0.1913(4) 0.057(2) Uani 1 1 d . . .
H8A H 0.6536 0.4127 0.2383 0.085 Uiso 1 1 calc R . .
H8B H 0.7036 0.3825 0.1752 0.085 Uiso 1 1 calc R . .
H8C H 0.6069 0.3608 0.1835 0.085 Uiso 1 1 calc R . .
C9 C 0.6963(5) 0.5419(5) 0.1641(4) 0.056(2) Uani 1 1 d . . .
H9A H 0.6816 0.5920 0.1415 0.084 Uiso 1 1 calc R . .
H9B H 0.7481 0.5202 0.1456 0.084 Uiso 1 1 calc R . .
H9C H 0.7043 0.5529 0.2106 0.084 Uiso 1 1 calc R . .
C10 C 0.3299(4) 0.5780(4) 0.1136(3) 0.0404(19) Uani 1 1 d . . .
H10 H 0.3537 0.5948 0.0706 0.048 Uiso 1 1 calc R . .
C11 C 0.2697(5) 0.6449(5) 0.1365(4) 0.059(2) Uani 1 1 d . . .
H11A H 0.2349 0.6244 0.1722 0.089 Uiso 1 1 calc R . .
H11B H 0.2339 0.6613 0.1000 0.089 Uiso 1 1 calc R . .
H11C H 0.3019 0.6914 0.1518 0.089 Uiso 1 1 calc R . .
C12 C 0.2796(5) 0.5009(5) 0.1029(4) 0.051(2) Uani 1 1 d . . .
H12A H 0.3157 0.4593 0.0840 0.076 Uiso 1 1 calc R . .
H12B H 0.2332 0.5120 0.0730 0.076 Uiso 1 1 calc R . .
H12C H 0.2575 0.4820 0.1448 0.076 Uiso 1 1 calc R . .
C13 C 0.4487(5) 0.5065(3) -0.1266(3) 0.0276(15) Uani 1 1 d . . .
C14 C 0.3630(5) 0.5134(4) -0.1421(3) 0.0333(17) Uani 1 1 d . . .
C15 C 0.3397(5) 0.5252(5) -0.2056(3) 0.047(2) Uani 1 1 d . . .
H15 H 0.2821 0.5288 -0.2160 0.057 Uiso 1 1 calc R . .
C16 C 0.3983(5) 0.5320(5) -0.2552(4) 0.051(2) Uani 1 1 d . . .
H16 H 0.3806 0.5412 -0.2988 0.061 Uiso 1 1 calc R . .
C17 C 0.4814(5) 0.5254(5) -0.2412(3) 0.0422(19) Uani 1 1 d . . .
H17 H 0.5216 0.5301 -0.2751 0.051 Uiso 1 1 calc R . .
C18 C 0.5075(5) 0.5119(4) -0.1770(3) 0.0342(17) Uani 1 1 d . . .
C19 C 0.2964(5) 0.5115(5) -0.0888(3) 0.0385(19) Uani 1 1 d . . .
H19 H 0.3200 0.4823 -0.0503 0.046 Uiso 1 1 calc R . .
C20 C 0.2755(5) 0.5977(5) -0.0674(3) 0.0471(18) Uani 1 1 d . . .
H20A H 0.2496 0.6268 -0.1037 0.071 Uiso 1 1 calc R . .
H20B H 0.3268 0.6255 -0.0543 0.071 Uiso 1 1 calc R . .
H20C H 0.2368 0.5961 -0.0304 0.071 Uiso 1 1 calc R . .
C21 C 0.2160(5) 0.4688(5) -0.1089(4) 0.049(2) Uani 1 1 d . . .
H21A H 0.1788 0.4645 -0.0711 0.073 Uiso 1 1 calc R . .
H21B H 0.2292 0.4148 -0.1252 0.073 Uiso 1 1 calc R . .
H21C H 0.1883 0.4999 -0.1433 0.073 Uiso 1 1 calc R . .
C22 C 0.6007(5) 0.5047(5) -0.1630(3) 0.0367(19) Uani 1 1 d . . .
H22 H 0.6076 0.5009 -0.1146 0.044 Uiso 1 1 calc R . .
C23 C 0.6347(6) 0.4276(5) -0.1921(4) 0.066(3) Uani 1 1 d . . .
H23A H 0.6000 0.3820 -0.1783 0.099 Uiso 1 1 calc R . .
H23B H 0.6921 0.4192 -0.1771 0.099 Uiso 1 1 calc R . .
H23C H 0.6340 0.4315 -0.2398 0.099 Uiso 1 1 calc R . .
C24 C 0.6508(5) 0.5780(5) -0.1862(4) 0.059(2) Uani 1 1 d . . .
H24A H 0.7093 0.5717 -0.1733 0.089 Uiso 1 1 calc R . .
H24B H 0.6280 0.6270 -0.1664 0.089 Uiso 1 1 calc R . .
H24C H 0.6472 0.5820 -0.2338 0.089 Uiso 1 1 calc R . .
C25 C 0.3656(4) 0.2473(4) 0.0401(3) 0.0315(16) Uani 1 1 d . . .
C26 C 0.3538(5) 0.2248(4) 0.1058(3) 0.0335(18) Uani 1 1 d . . .
C27 C 0.3586(5) 0.1435(4) 0.1224(3) 0.0431(19) Uani 1 1 d . . .
H27 H 0.3479 0.1274 0.1660 0.052 Uiso 1 1 calc R . .
C28 C 0.3787(5) 0.0858(5) 0.0760(4) 0.055(2) Uani 1 1 d . . .
H28 H 0.3844 0.0309 0.0886 0.066 Uiso 1 1 calc R . .
C29 C 0.3906(4) 0.1080(4) 0.0112(3) 0.0416(16) Uani 1 1 d . . .
H29 H 0.4038 0.0681 -0.0204 0.050 Uiso 1 1 calc R . .
C30 C 0.3834(4) 0.1895(3) -0.0080(3) 0.0334(15) Uani 1 1 d . . .
C31 C 0.3352(5) 0.2881(5) 0.1577(3) 0.045(2) Uani 1 1 d . . .
H31 H 0.3026 0.3319 0.1358 0.054 Uiso 1 1 calc R . .
C32 C 0.4175(5) 0.3263(4) 0.1811(4) 0.053(2) Uani 1 1 d . . .
H32A H 0.4053 0.3700 0.2118 0.080 Uiso 1 1 calc R . .
H32B H 0.4480 0.3480 0.1435 0.080 Uiso 1 1 calc R . .
H32C H 0.4516 0.2852 0.2027 0.080 Uiso 1 1 calc R . .
C33 C 0.2836(6) 0.2601(5) 0.2160(4) 0.062(3) Uani 1 1 d . . .
H33A H 0.2279 0.2439 0.2011 0.093 Uiso 1 1 calc R . .
H33B H 0.2784 0.3043 0.2475 0.093 Uiso 1 1 calc R . .
H33C H 0.3112 0.2141 0.2368 0.093 Uiso 1 1 calc R . .
C34 C 0.3986(5) 0.2147(4) -0.0772(3) 0.0421(19) Uani 1 1 d . . .
H34 H 0.4402 0.2596 -0.0756 0.051 Uiso 1 1 calc R . .
C35 C 0.4354(6) 0.1503(5) -0.1211(4) 0.065(3) Uani 1 1 d . . .
H35A H 0.4872 0.1298 -0.1018 0.097 Uiso 1 1 calc R . .
H35B H 0.4472 0.1734 -0.1641 0.097 Uiso 1 1 calc R . .
H35C H 0.3954 0.1059 -0.1257 0.097 Uiso 1 1 calc R . .
C36 C 0.3201(6) 0.2492(6) -0.1083(4) 0.067(3) Uani 1 1 d . . .
H36A H 0.2783 0.2064 -0.1128 0.100 Uiso 1 1 calc R . .
H36B H 0.3337 0.2709 -0.1515 0.100 Uiso 1 1 calc R . .
H36C H 0.2979 0.2923 -0.0807 0.100 Uiso 1 1 calc R . .
C37 C 0.4831(4) 0.7825(3) -0.0201(3) 0.0312(15) Uani 1 1 d . . .
C38 C 0.5032(4) 0.8163(4) -0.0805(3) 0.0325(15) Uani 1 1 d . . .
C39 C 0.5344(4) 0.8945(4) -0.0821(3) 0.0396(17) Uani 1 1 d . . .
H39 H 0.5465 0.9188 -0.1230 0.048 Uiso 1 1 calc R . .
C40 C 0.5482(5) 0.9376(4) -0.0257(4) 0.048(2) Uani 1 1 d . . .
H40 H 0.5694 0.9910 -0.0281 0.057 Uiso 1 1 calc R . .
C41 C 0.5313(4) 0.9033(5) 0.0347(3) 0.0428(17) Uani 1 1 d . . .
H41 H 0.5405 0.9335 0.0734 0.051 Uiso 1 1 calc R . .
C42 C 0.5007(4) 0.8245(4) 0.0387(3) 0.0295(15) Uani 1 1 d . . .
C43 C 0.4857(5) 0.7680(4) -0.1422(3) 0.046(2) Uani 1 1 d . . .
H43 H 0.4997 0.7105 -0.1321 0.055 Uiso 1 1 calc R . .
C44 C 0.3947(6) 0.7699(5) -0.1599(4) 0.064(3) Uani 1 1 d . . .
H44A H 0.3613 0.7517 -0.1226 0.097 Uiso 1 1 calc R . .
H44B H 0.3847 0.7342 -0.1972 0.097 Uiso 1 1 calc R . .
H44C H 0.3786 0.8252 -0.1715 0.097 Uiso 1 1 calc R . .
C45 C 0.5401(6) 0.7931(5) -0.2011(4) 0.065(2) Uani 1 1 d . . .
H45A H 0.5269 0.7586 -0.2386 0.098 Uiso 1 1 calc R . .
H45B H 0.5992 0.7869 -0.1899 0.098 Uiso 1 1 calc R . .
H45C H 0.5287 0.8495 -0.2122 0.098 Uiso 1 1 calc R . .
C46 C 0.4829(5) 0.7841(4) 0.1042(3) 0.0411(19) Uani 1 1 d . . .
H46 H 0.4375 0.7439 0.0962 0.049 Uiso 1 1 calc R . .
C47 C 0.5568(5) 0.7371(4) 0.1290(4) 0.052(2) Uani 1 1 d . . .
H47A H 0.6032 0.7741 0.1375 0.078 Uiso 1 1 calc R . .
H47B H 0.5736 0.6973 0.0962 0.078 Uiso 1 1 calc R . .
H47C H 0.5416 0.7094 0.1695 0.078 Uiso 1 1 calc R . .
C48 C 0.4502(7) 0.8418(5) 0.1558(4) 0.080(3) Uani 1 1 d . . .
H48A H 0.4310 0.8110 0.1938 0.120 Uiso 1 1 calc R . .
H48B H 0.4036 0.8729 0.1378 0.120 Uiso 1 1 calc R . .
H48C H 0.4949 0.8786 0.1691 0.120 Uiso 1 1 calc R . .
C49 C 0.6354(5) 0.3358(5) -0.0281(4) 0.059(2) Uani 1 1 d . . .
H49A H 0.6906 0.3481 -0.0087 0.071 Uiso 1 1 calc R . .
H49B H 0.6221 0.3776 -0.0609 0.071 Uiso 1 1 calc R . .
C50 C 0.6358(6) 0.2538(5) -0.0587(5) 0.067(3) Uani 1 1 d . . .
H50A H 0.5902 0.2480 -0.0909 0.080 Uiso 1 1 calc R . .
H50B H 0.6898 0.2422 -0.0801 0.080 Uiso 1 1 calc R . .
C51 C 0.6221(5) 0.2005(4) -0.0006(5) 0.065(2) Uani 1 1 d . . .
H51A H 0.6758 0.1779 0.0147 0.078 Uiso 1 1 calc R . .
H51B H 0.5844 0.1553 -0.0120 0.078 Uiso 1 1 calc R . .
C52 C 0.5826(6) 0.2537(5) 0.0526(4) 0.056(2) Uani 1 1 d . . .
H52A H 0.5277 0.2320 0.0663 0.067 Uiso 1 1 calc R . .
H52B H 0.6194 0.2574 0.0913 0.067 Uiso 1 1 calc R . .
C53 C 0.7167(4) 0.5582(3) -0.0085(4) 0.0357(15) Uani 1 1 d . . .
H53A H 0.7227 0.5279 -0.0498 0.043 Uiso 1 1 calc R . .
H53B H 0.7057 0.5195 0.0273 0.043 Uiso 1 1 calc R . .
C54 C 0.7951(4) 0.6068(4) 0.0055(4) 0.0419(16) Uani 1 1 d . . .
H54A H 0.8073 0.6087 0.0528 0.050 Uiso 1 1 calc R . .
H54B H 0.8440 0.5845 -0.0179 0.050 Uiso 1 1 calc R . .
C55 C 0.7719(5) 0.6875(5) -0.0199(8) 0.134(6) Uani 1 1 d . . .
H55A H 0.7959 0.7296 0.0088 0.161 Uiso 1 1 calc R . .
H55B H 0.7962 0.6946 -0.0640 0.161 Uiso 1 1 calc R . .
C56 C 0.6862(5) 0.6979(4) -0.0234(4) 0.051(2) Uani 1 1 d . . .
H56A H 0.6701 0.7199 -0.0665 0.061 Uiso 1 1 calc R . .
H56B H 0.6670 0.7357 0.0109 0.061 Uiso 1 1 calc R . .

loop_
_atom_site_aniso_label
_atom_site_aniso_U_11
_atom_site_aniso_U_22
_atom_site_aniso_U_33
_atom_site_aniso_U_23
_atom_site_aniso_U_13
_atom_site_aniso_U_12
Cd1 0.0337(3) 0.0197(2) 0.0364(3) 0.0027(2) -0.0010(2) -0.0037(2)
Cd2 0.0310(3) 0.01837(18) 0.0289(2) 0.0012(2) 0.0003(2) -0.00319(19)
O1 0.032(3) 0.025(2) 0.026(2) 0.0019(16) -0.006(2) 0.001(2)
O2 0.033(3) 0.030(3) 0.023(2) -0.0014(16) 0.0006(19) -0.005(2)
O3 0.039(3) 0.019(2) 0.045(3) 0.004(2) 0.000(2) -0.0098(19)
O4 0.037(3) 0.021(2) 0.040(3) 0.0003(19) 0.001(2) -0.0013(19)
O5 0.049(3) 0.036(3) 0.059(4) 0.003(2) 0.000(3) 0.008(2)
O6 0.033(3) 0.022(2) 0.058(3) 0.002(2) 0.002(2) -0.0073(17)
C1 0.035(5) 0.020(3) 0.031(4) 0.003(3) 0.008(3) -0.010(3)
C2 0.041(5) 0.034(4) 0.025(4) -0.003(3) -0.002(3) -0.010(4)
C3 0.056(6) 0.047(4) 0.025(4) 0.003(3) -0.001(3) 0.002(4)
C4 0.067(6) 0.057(5) 0.029(4) -0.005(3) 0.004(4) -0.003(5)
C5 0.052(5) 0.052(5) 0.036(4) 0.003(4) 0.012(4) 0.012(4)
C6 0.044(5) 0.030(4) 0.039(4) 0.007(3) 0.000(4) 0.004(3)
C7 0.034(5) 0.057(5) 0.035(4) -0.013(4) -0.006(3) -0.001(4)
C8 0.055(6) 0.056(5) 0.059(5) 0.006(5) -0.001(4) 0.016(5)
C9 0.054(6) 0.071(6) 0.043(5) -0.004(4) -0.001(4) -0.006(5)
C10 0.032(4) 0.049(5) 0.040(4) 0.009(3) 0.009(3) 0.000(4)
C11 0.057(6) 0.041(5) 0.080(6) 0.018(4) 0.010(5) 0.016(4)
C12 0.048(6) 0.057(6) 0.048(5) 0.005(4) 0.001(4) 0.016(4)
C13 0.032(4) 0.021(3) 0.030(4) -0.002(2) 0.002(3) -0.004(3)
C14 0.040(5) 0.031(4) 0.029(4) 0.001(3) -0.001(3) 0.006(3)
C15 0.046(5) 0.063(5) 0.033(4) 0.006(4) 0.000(4) 0.002(4)
C16 0.061(6) 0.061(5) 0.031(4) 0.005(4) -0.007(4) 0.009(5)
C17 0.050(5) 0.053(4) 0.023(4) 0.001(3) 0.008(3) -0.002(4)
C18 0.040(5) 0.031(4) 0.031(4) -0.006(3) -0.006(3) -0.006(4)
C19 0.031(4) 0.051(5) 0.034(4) -0.001(3) -0.004(3) 0.003(4)
C20 0.044(5) 0.052(5) 0.045(4) -0.004(4) 0.005(3) -0.009(5)
C21 0.037(5) 0.038(4) 0.072(6) 0.000(4) 0.009(4) -0.008(4)
C22 0.034(5) 0.058(5) 0.018(4) -0.003(3) 0.001(3) 0.000(4)
C23 0.045(6) 0.080(7) 0.073(6) -0.009(5) 0.003(4) 0.017(5)
C24 0.051(6) 0.072(6) 0.055(5) 0.006(4) 0.001(4) -0.014(5)
C25 0.029(4) 0.030(4) 0.036(4) -0.009(3) -0.002(3) -0.015(3)
C26 0.040(5) 0.031(4) 0.030(4) 0.002(3) -0.007(3) -0.007(4)
C27 0.055(5) 0.036(4) 0.039(4) 0.003(3) 0.006(4) -0.007(4)
C28 0.078(6) 0.026(4) 0.061(5) 0.002(4) 0.002(4) -0.004(4)
C29 0.051(4) 0.032(4) 0.042(4) -0.009(4) 0.001(4) -0.002(3)
C30 0.035(4) 0.032(3) 0.033(4) 0.001(3) 0.000(3) -0.009(3)
C31 0.057(6) 0.038(4) 0.040(4) 0.002(3) -0.002(4) -0.008(4)
C32 0.061(6) 0.046(5) 0.052(5) -0.004(4) -0.012(4) -0.012(4)
C33 0.079(7) 0.063(6) 0.044(5) -0.005(4) 0.014(4) -0.019(5)
C34 0.057(6) 0.035(4) 0.034(4) -0.010(3) 0.006(4) -0.004(4)
C35 0.083(7) 0.064(6) 0.047(5) -0.016(4) 0.010(5) -0.001(5)
C36 0.063(7) 0.095(8) 0.043(5) -0.005(5) -0.004(5) -0.001(6)
C37 0.040(4) 0.018(3) 0.035(4) -0.003(3) 0.004(3) -0.002(3)
C38 0.026(4) 0.029(4) 0.043(4) 0.005(3) -0.001(3) 0.003(3)
C39 0.037(4) 0.032(4) 0.050(4) 0.016(3) -0.006(3) -0.001(4)
C40 0.040(5) 0.029(4) 0.074(6) 0.001(4) -0.008(4) 0.002(4)
C41 0.048(5) 0.034(4) 0.046(4) -0.009(4) -0.005(3) 0.003(4)
C42 0.023(4) 0.031(4) 0.034(3) -0.001(3) -0.003(3) -0.002(3)
C43 0.060(6) 0.043(4) 0.036(4) 0.003(3) -0.005(4) 0.005(4)
C44 0.072(7) 0.072(6) 0.050(5) -0.001(4) -0.017(5) -0.012(5)
C45 0.081(7) 0.071(6) 0.043(5) 0.000(4) 0.015(5) -0.002(5)
C46 0.055(5) 0.034(4) 0.034(4) -0.007(3) -0.002(3) 0.004(4)
C47 0.069(6) 0.043(4) 0.045(5) 0.005(3) -0.015(4) -0.003(4)
C48 0.114(9) 0.081(7) 0.045(5) -0.008(4) 0.004(6) 0.040(7)
C49 0.056(6) 0.050(5) 0.073(6) 0.009(4) 0.005(5) -0.002(4)
C50 0.045(6) 0.067(6) 0.089(7) -0.006(5) 0.021(5) -0.002(5)
C51 0.051(5) 0.041(4) 0.104(8) -0.008(6) -0.002(6) 0.014(4)
C52 0.052(6) 0.042(5) 0.074(6) 0.003(4) -0.012(5) 0.007(4)
C53 0.043(4) 0.024(3) 0.040(4) 0.001(3) 0.000(4) 0.001(3)
C54 0.029(4) 0.036(3) 0.060(4) 0.002(4) -0.003(4) -0.004(3)
C55 0.042(6) 0.037(5) 0.32(2) 0.037(9) -0.055(9) -0.017(4)
C56 0.048(5) 0.018(3) 0.087(6) 0.010(4) 0.005(4) -0.013(3)

loop_
_atom_type_symbol
_atom_type_description
_atom_type_scat_dispersion_real
_atom_type_scat_dispersion_imag
_atom_type_scat_source
C C 0.0033 0.0016 'International Tables Vol C Tables 4.2.6.8 and 6.1.1.4'
H H 0.0000 0.0000 'International Tables Vol C Tables 4.2.6.8 and 6.1.1.4'
O O 0.0106 0.0060 'International Tables Vol C Tables 4.2.6.8 and 6.1.1.4'
Cd Cd -0.8075 1.2024 'International Tables Vol C Tables 4.2.6.8 and 6.1.1.4'

loop_
_geom_angle_atom_site_label_1
_geom_angle_atom_site_label_2
_geom_angle_atom_site_label_3
_geom_angle
_geom_angle_site_symmetry_1
_geom_angle_site_symmetry_3
_geom_angle_publ_flag
O3 Cd1 O1 131.24(17) . . ?
O3 Cd1 O2 129.18(17) . . ?
O1 Cd1 O2 79.62(14) . . ?
O3 Cd1 O5 105.89(17) . . ?
O1 Cd1 O5 100.20(17) . . ?
O2 Cd1 O5 105.68(17) . . ?
O3 Cd1 Cd2 147.22(12) . . ?
O1 Cd1 Cd2 39.62(11) . . ?
O2 Cd1 Cd2 40.00(10) . . ?
O5 Cd1 Cd2 106.86(12) . . ?
O4 Cd2 O1 126.76(17) . . ?
O4 Cd2 O2 120.42(16) . . ?
O1 Cd2 O2 79.91(15) . . ?
O4 Cd2 O6 110.11(15) . . ?
O1 Cd2 O6 108.00(16) . . ?
O2 Cd2 O6 107.67(16) . . ?
O4 Cd2 Cd1 136.18(12) . . ?
O1 Cd2 Cd1 39.83(11) . . ?
O2 Cd2 Cd1 40.08(11) . . ?
O6 Cd2 Cd1 113.50(9) . . ?
C1 O1 Cd2 125.0(4) . . ?
C1 O1 Cd1 132.6(4) . . ?
Cd2 O1 Cd1 100.54(16) . . ?
C13 O2 Cd2 120.1(3) . . ?
C13 O2 Cd1 135.5(4) . . ?
Cd2 O2 Cd1 99.93(16) . . ?
C25 O3 Cd1 124.8(4) . . ?
C37 O4 Cd2 128.2(4) . . ?
C49 O5 C52 105.7(6) . . ?
C49 O5 Cd1 121.8(4) . . ?
C52 O5 Cd1 126.5(5) . . ?
C53 O6 C56 108.2(5) . . ?
C53 O6 Cd2 130.1(3) . . ?
C56 O6 Cd2 121.7(4) . . ?
O1 C1 C2 120.4(6) . . ?
O1 C1 C6 120.0(6) . . ?
C2 C1 C6 119.6(6) . . ?
C3 C2 C1 119.4(7) . . ?
C3 C2 C7 120.6(7) . . ?
C1 C2 C7 120.0(6) . . ?
C4 C3 C2 121.6(7) . . ?
C3 C4 C5 120.1(7) . . ?
C4 C5 C6 120.7(7) . . ?
C5 C6 C1 118.5(7) . . ?
C5 C6 C10 121.4(7) . . ?
C1 C6 C10 120.1(6) . . ?
C2 C7 C9 110.0(7) . . ?
C2 C7 C8 112.0(6) . . ?
C9 C7 C8 108.9(7) . . ?
C6 C10 C12 111.0(6) . . ?
C6 C10 C11 113.5(6) . . ?
C12 C10 C11 108.3(6) . . ?
O2 C13 C18 119.6(6) . . ?
O2 C13 C14 121.5(6) . . ?
C18 C13 C14 118.9(6) . . ?
C15 C14 C13 119.3(7) . . ?
C15 C14 C19 119.5(7) . . ?
C13 C14 C19 121.1(6) . . ?
C14 C15 C16 121.6(7) . . ?
C17 C16 C15 119.9(7) . . ?
C16 C17 C18 120.0(7) . . ?
C13 C18 C17 120.2(7) . . ?
C13 C18 C22 121.0(6) . . ?
C17 C18 C22 118.8(7) . . ?
C14 C19 C21 114.0(6) . . ?
C14 C19 C20 109.7(6) . . ?
C21 C19 C20 109.0(6) . . ?
C23 C22 C18 110.1(6) . . ?
C23 C22 C24 111.0(7) . . ?
C18 C22 C24 113.1(6) . . ?
O3 C25 C30 119.3(6) . . ?
O3 C25 C26 119.5(6) . . ?
C30 C25 C26 121.1(6) . . ?
C27 C26 C25 118.8(6) . . ?
C27 C26 C31 120.5(6) . . ?
C25 C26 C31 120.7(6) . . ?
C28 C27 C26 121.0(7) . . ?
C27 C28 C29 120.2(7) . . ?
C28 C29 C30 120.5(6) . . ?
C25 C30 C29 118.4(6) . . ?
C25 C30 C34 120.4(6) . . ?
C29 C30 C34 121.2(6) . . ?
C33 C31 C26 116.3(6) . . ?
C33 C31 C32 110.3(6) . . ?
C26 C31 C32 109.4(7) . . ?
C30 C34 C35 115.3(6) . . ?
C30 C34 C36 111.5(6) . . ?
C35 C34 C36 109.7(7) . . ?
O4 C37 C38 120.3(5) . . ?
O4 C37 C42 119.0(5) . . ?
C38 C37 C42 120.6(5) . . ?
C39 C38 C37 118.5(6) . . ?
C39 C38 C43 122.6(6) . . ?
C37 C38 C43 118.8(6) . . ?
C40 C39 C38 121.4(6) . . ?
C39 C40 C41 120.4(6) . . ?
C40 C41 C42 120.2(6) . . ?
C41 C42 C37 118.6(5) . . ?
C41 C42 C46 121.8(6) . . ?
C37 C42 C46 119.6(5) . . ?
C44 C43 C38 111.6(7) . . ?
C44 C43 C45 110.6(6) . . ?
C38 C43 C45 113.7(6) . . ?
C47 C46 C48 111.2(6) . . ?
C47 C46 C42 112.2(6) . . ?
C48 C46 C42 113.6(6) . . ?
O5 C49 C50 105.6(6) . . ?
C51 C50 C49 101.7(7) . . ?
C50 C51 C52 106.6(6) . . ?
O5 C52 C51 103.8(6) . . ?
O6 C53 C54 105.8(5) . . ?
C55 C54 C53 101.8(6) . . ?
C56 C55 C54 112.2(7) . . ?
C55 C56 O6 106.4(6) . . ?

loop_
_geom_bond_atom_site_label_1
_geom_bond_atom_site_label_2
_geom_bond_distance
_geom_bond_site_symmetry_2
_geom_bond_publ_flag
Cd1 O3 2.053(4) . ?
Cd1 O1 2.181(4) . ?
Cd1 O2 2.188(4) . ?
Cd1 O5 2.299(5) . ?
Cd1 Cd2 3.3480(11) . ?
Cd2 O4 2.054(4) . ?
Cd2 O1 2.172(4) . ?
Cd2 O2 2.185(4) . ?
Cd2 O6 2.255(4) . ?
O1 C1 1.367(7) . ?
O2 C13 1.364(7) . ?
O3 C25 1.365(7) . ?
O4 C37 1.338(7) . ?
O5 C49 1.415(9) . ?
O5 C52 1.474(8) . ?
O6 C53 1.468(7) . ?
O6 C56 1.479(7) . ?
C1 C2 1.404(9) . ?
C1 C6 1.429(10) . ?
C2 C3 1.375(9) . ?
C2 C7 1.523(10) . ?
C3 C4 1.375(10) . ?
C4 C5 1.382(10) . ?
C5 C6 1.399(9) . ?
C6 C10 1.516(10) . ?
C7 C9 1.535(11) . ?
C7 C8 1.538(11) . ?
C10 C12 1.527(10) . ?
C10 C11 1.543(10) . ?
C13 C18 1.400(9) . ?
C13 C14 1.414(10) . ?
C14 C15 1.369(9) . ?
C14 C19 1.528(10) . ?
C15 C16 1.387(10) . ?
C16 C17 1.368(11) . ?
C17 C18 1.399(9) . ?
C18 C22 1.526(10) . ?
C19 C21 1.527(10) . ?
C19 C20 1.533(10) . ?
C22 C23 1.513(10) . ?
C22 C24 1.532(10) . ?
C25 C30 1.405(8) . ?
C25 C26 1.410(9) . ?
C26 C27 1.392(9) . ?
C26 C31 1.524(10) . ?
C27 C28 1.386(9) . ?
C28 C29 1.392(9) . ?
C29 C30 1.411(8) . ?
C30 C34 1.499(9) . ?
C31 C33 1.525(10) . ?
C31 C32 1.539(10) . ?
C34 C35 1.516(10) . ?
C34 C36 1.522(11) . ?
C37 C38 1.398(9) . ?
C37 C42 1.419(8) . ?
C38 C39 1.391(9) . ?
C38 C43 1.522(9) . ?
C39 C40 1.376(10) . ?
C40 C41 1.388(10) . ?
C41 C42 1.398(9) . ?
C42 C46 1.528(9) . ?
C43 C44 1.504(11) . ?
C43 C45 1.547(10) . ?
C46 C47 1.505(10) . ?
C46 C48 1.518(9) . ?
C49 C50 1.496(11) . ?
C50 C51 1.498(12) . ?
C51 C52 1.540(11) . ?
C53 C54 1.519(8) . ?
C54 C55 1.484(10) . ?
C55 C56 1.387(10) . ?
